data_4075183
loop_
_publ_author_name
'Herrmann, Wolfgang A.'
'Baskakov, Denys'
'Herdtweck, Eberhardt'
'Hoffmann, Stephan D.'
'Bunlaksananusorn, Tanasri'
'Rampf, Florian'
'Rodefeld, Lars'

_publ_section_title
;
 Chiral N-Heterocyclic Carbene Ligands Derived from
 2,2&#x2018;-Bipiperidine and Partially Reduced Biisoquinoline:&#x00A0;
 Rhodium and Iridium Complexes in Asymmetric Catalysis&#x2020;
;
_journal_issue 10
_journal_name_full Organometallics
_journal_page_first 2449
_journal_paper_doi 10.1021/om060098b
_journal_volume 25
_journal_year 2006
_chemical_absolute_configuration ad
_chemical_formula_moiety 'C19 H30 Cl N2 Rh'
_chemical_formula_sum 'C19 H30 Cl N2 Rh'
_chemical_formula_weight 424.81
_chemical_name_systematic ?
_space_group_IT_number 19
_symmetry_cell_setting orthorhombic
_symmetry_Int_Tables_number 19
_symmetry_space_group_name_Hall 'P 2ac 2ab'
_symmetry_space_group_name_H-M 'P 21 21 21'
_atom_sites_solution_hydrogens geom
_atom_sites_solution_primary direct
_atom_sites_solution_secondary difmap
_cell_angle_alpha 90
_cell_angle_beta 90
_cell_angle_gamma 90
_cell_formula_units_Z 4
_cell_length_a 10.6567(1)
_cell_length_b 11.3869(1)
_cell_length_c 15.1128(1)
_cell_measurement_reflns_used 1942
_cell_measurement_temperature 173(1)
_cell_measurement_theta_max 25.31
_cell_measurement_theta_min 2.24
_cell_volume 1833.89(3)
_computing_cell_refinement 'DENZO (Nonius, 2001b)'
_computing_data_collection 'Kappa-CCD Control Software (Nonius, 2001a)'
_computing_data_reduction 'DENZO (Nonius, 2001b)'
_computing_molecular_graphics 'PLATON (Spek, 2001)'
_computing_publication_material 'PLATON (Spek, 2001)'
_computing_structure_refinement 'SHELXL97 (Sheldrick, 1998)'
_computing_structure_solution 'SIR92 (Altomare, 1994)'
_diffrn_ambient_temperature 173(1)
_diffrn_detector ' CCD plate '
_diffrn_detector_area_resol_mean 18
_diffrn_measured_fraction_theta_full 1.000
_diffrn_measured_fraction_theta_max 1.000
_diffrn_measurement_device ' \k-geometry diffractometer '
_diffrn_measurement_device_type ' Nonius \k-CCD diffractometer'
_diffrn_measurement_method ' phi- and omega-rotation '
_diffrn_radiation_monochromator graphite
_diffrn_radiation_source 'NONIUS FR 591 rotating anode'
_diffrn_radiation_type 'Mo K\a'
_diffrn_radiation_wavelength 0.71073
_diffrn_reflns_av_R_equivalents 0.037
_diffrn_reflns_av_sigmaI/netI 0.0125
_diffrn_reflns_limit_h_max 12
_diffrn_reflns_limit_h_min -12
_diffrn_reflns_limit_k_max 13
_diffrn_reflns_limit_k_min -13
_diffrn_reflns_limit_l_max 18
_diffrn_reflns_limit_l_min -18
_diffrn_reflns_number 40406
_diffrn_reflns_theta_full 25.31
_diffrn_reflns_theta_max 25.31
_diffrn_reflns_theta_min 2.24
_diffrn_standards_decay_% 0
_exptl_absorpt_coefficient_mu 1.078
_exptl_absorpt_correction_T_max 0.645
_exptl_absorpt_correction_T_min 0.498
_exptl_absorpt_correction_type multi-scan
_exptl_absorpt_process_details '(applied during the scaling procedure; Nonius, 2001b)'
_exptl_crystal_colour yellow
_exptl_crystal_density_diffrn 1.539
_exptl_crystal_density_meas ?
_exptl_crystal_density_method none
_exptl_crystal_description fragment
_exptl_crystal_F_000 880
_exptl_crystal_size_max 0.63
_exptl_crystal_size_mid 0.56
_exptl_crystal_size_min 0.41
_refine_diff_density_max 0.302
_refine_diff_density_min -0.301
_refine_diff_density_rms 0.042
_refine_ls_abs_structure_details 'Flack H D (1983), Acta Cryst. A39, 876-881'
_refine_ls_abs_structure_Flack -0.03(2)
_refine_ls_extinction_coef 0.0060(2)
_refine_ls_extinction_expression Fc^*^=kFc[1+0.001xFc^2^\l^3^/sin(2\q)]^-1/4^
_refine_ls_extinction_method SHELXL
_refine_ls_goodness_of_fit_ref 1.082
_refine_ls_hydrogen_treatment constr
_refine_ls_matrix_type full
_refine_ls_number_parameters 209
_refine_ls_number_reflns 3348
_refine_ls_number_restraints 0
_refine_ls_restrained_S_all 1.082
_refine_ls_R_factor_all 0.0161
_refine_ls_R_factor_gt 0.0157
_refine_ls_shift/su_max 0.001
_refine_ls_shift/su_mean 0.000
_refine_ls_structure_factor_coef Fsqd
_refine_ls_weighting_details 'w=1/[\s^2^(Fo^2^)+(Fo^2^)+(0.0165P)^2^+0.9785P] where P=(Fo^2^+2Fc^2^)/3'
_refine_ls_weighting_scheme sigma
_refine_ls_wR_factor_gt 0.0381
_refine_ls_wR_factor_ref 0.0383
_reflns_number_gt 3314
_reflns_number_total 3348
_reflns_threshold_expression I>2\s(I)
_cod_data_source_file om060098bsi20060201_054447.cif
_cod_data_source_block BASC-4456-173
_cod_depositor_comments
;
The following automatic conversions were performed:

'_symmetry_cell_setting' value 'Orthorhombic' changed to
'orthorhombic' according to
/home/saulius/struct/CIF-dictionaries/cif_core.dic dictionary named
'cif_core.dic' version 2.4.1 from 2010-06-29.

Automatic conversion script
Id: cif_fix_values 1715 2011-07-08 13:25:40Z adriana 

The following automatic conversions were performed:

'_exptl_crystal_density_meas' value 'none' was changed to '?' - the
value is perceived as not measured.

Automatic conversion script
Id: cif_fix_values 3008 2015-01-20 13:52:24Z robertas 
;
_cod_database_code 4075183

loop_
_symmetry_equiv_pos_as_xyz
x,y,z
1/2-x,-y,1/2+z
1/2+x,1/2-y,-z
-x,1/2+y,1/2-z

loop_
_atom_site_aniso_label
_atom_site_aniso_U_11
_atom_site_aniso_U_22
_atom_site_aniso_U_33
_atom_site_aniso_U_23
_atom_site_aniso_U_13
_atom_site_aniso_U_12
Rh 0.0150(1) 0.0177(1) 0.0247(1) 0.0014(1) -0.0016(1) -0.0007(1)
Cl 0.0298(3) 0.0306(3) 0.0703(4) 0.0254(3) 0.0023(3) 0.0006(2)
N1 0.0179(9) 0.0241(9) 0.0278(10) 0.0011(7) 0.0016(7) 0.0008(7)
N2 0.0157(9) 0.0367(11) 0.0290(10) -0.0066(9) -0.0003(8) -0.0003(8)
C1 0.0209(10) 0.0165(9) 0.0274(10) 0.0063(9) 0.0041(7) -0.0008(9)
C2 0.0343(14) 0.0327(13) 0.0340(13) -0.0080(11) 0.0038(11) -0.0011(11)
C3 0.0515(16) 0.0380(14) 0.0297(13) -0.0027(11) 0.0089(12) 0.0038(12)
C4 0.0472(14) 0.0395(13) 0.0456(14) 0.0086(13) 0.0253(12) -0.0011(13)
C5 0.0279(12) 0.0344(13) 0.0470(15) 0.0091(11) 0.0078(11) -0.0052(10)
C6 0.0149(9) 0.0227(10) 0.0386(11) 0.0082(11) -0.0003(9) 0.0030(8)
C7 0.0166(10) 0.0281(12) 0.0330(12) 0.0060(10) -0.0056(10) 0.0016(9)
C8 0.0275(13) 0.0340(14) 0.0619(17) -0.0069(12) 0.0007(13) -0.0073(11)
C9 0.0357(14) 0.0402(15) 0.0638(18) -0.0185(14) -0.0055(13) -0.0061(13)
C10 0.0353(14) 0.0360(13) 0.0420(14) -0.0083(12) -0.0032(11) 0.0067(11)
C11 0.0239(11) 0.0459(13) 0.0294(11) -0.0097(12) -0.0011(9) 0.0003(12)
C12 0.0223(11) 0.0202(10) 0.0364(12) 0.0053(8) -0.0001(9) -0.0007(9)
C13 0.0270(11) 0.0263(11) 0.0297(11) 0.0056(9) 0.0020(9) -0.0024(9)
C14 0.0386(15) 0.0459(15) 0.0414(15) 0.0113(12) 0.0139(12) 0.0069(12)
C15 0.0295(13) 0.0648(19) 0.0412(14) 0.0046(15) 0.0082(11) 0.0103(14)
C16 0.0147(10) 0.0327(12) 0.0415(14) 0.0017(11) -0.0029(11) 0.0050(8)
C17 0.0197(10) 0.0339(14) 0.0343(12) 0.0057(10) -0.0102(9) -0.0013(9)
C18 0.0397(15) 0.0399(15) 0.0526(16) -0.0032(13) -0.0173(13) -0.0100(12)
C19 0.0452(15) 0.0250(12) 0.0534(16) -0.0039(11) -0.0103(12) -0.0044(11)

loop_
_atom_site_label
_atom_site_type_symbol
_atom_site_thermal_displace_type
_atom_site_fract_x
_atom_site_fract_y
_atom_site_fract_z
_atom_site_occupancy
_atom_site_U_iso_or_equiv
_atom_site_calc_flag
_atom_site_refinement_flags
Rh Rh Uani 0.28606(1) 0.56287(1) 0.13760(1) 1.000 0.0191(1) . .
Cl Cl Uani 0.24211(5) 0.40005(5) 0.23015(5) 1.000 0.0436(2) . .
N1 N Uani 0.01038(16) 0.61142(16) 0.15431(12) 1.000 0.0233(5) . .
N2 N Uani 0.05104(17) 0.49939(18) 0.04272(13) 1.000 0.0271(6) . .
C1 C Uani 0.10271(18) 0.5613(2) 0.10873(13) 1.000 0.0216(6) . .
C2 C Uani 0.0242(2) 0.6736(2) 0.23798(16) 1.000 0.0337(8) . .
C3 C Uani -0.0305(3) 0.6009(2) 0.31305(16) 1.000 0.0397(8) . .
C4 C Uani -0.1645(2) 0.5630(3) 0.29119(17) 1.000 0.0441(8) . .
C5 C Uani -0.1678(2) 0.4939(2) 0.20478(17) 1.000 0.0364(8) . .
C6 C Uani -0.11547(17) 0.56774(19) 0.12921(15) 1.000 0.0254(6) . .
C7 C Uani -0.0871(2) 0.5041(2) 0.04185(16) 1.000 0.0259(7) . .
C8 C Uani -0.1392(2) 0.3809(2) 0.0270(2) 1.000 0.0411(9) . .
C9 C Uani -0.0785(3) 0.3234(3) -0.0532(2) 1.000 0.0466(9) . .
C10 C Uani 0.0640(2) 0.3181(2) -0.04256(18) 1.000 0.0378(8) . .
C11 C Uani 0.1181(2) 0.4396(2) -0.02818(14) 1.000 0.0331(7) . .
C12 C Uani 0.3057(2) 0.74243(18) 0.10784(14) 1.000 0.0263(6) . .
C13 C Uani 0.3330(2) 0.6772(2) 0.03147(15) 1.000 0.0277(6) . .
C14 C Uani 0.4640(3) 0.6564(3) -0.00392(18) 1.000 0.0420(9) . .
C15 C Uani 0.5294(2) 0.5502(3) 0.03583(17) 1.000 0.0452(9) . .
C16 C Uani 0.48663(19) 0.5175(2) 0.12762(17) 1.000 0.0296(7) . .
C17 C Uani 0.4750(2) 0.5905(2) 0.19802(16) 1.000 0.0293(7) . .
C18 C Uani 0.5089(3) 0.7186(2) 0.1943(2) 1.000 0.0441(9) . .
C19 C Uani 0.3996(3) 0.7963(2) 0.17101(18) 1.000 0.0412(8) . .
H16 H Uiso -0.17250 0.63580 0.11770 1.000 0.0300 calc R
H21 H Uiso -0.01960 0.75010 0.23470 1.000 0.0400 calc R
H22 H Uiso 0.11420 0.68890 0.24950 1.000 0.0400 calc R
H31 H Uiso -0.03050 0.64770 0.36820 1.000 0.0480 calc R
H32 H Uiso 0.02230 0.53050 0.32280 1.000 0.0480 calc R
H41 H Uiso -0.19770 0.51360 0.33980 1.000 0.0530 calc R
H42 H Uiso -0.21860 0.63330 0.28590 1.000 0.0530 calc R
H51 H Uiso -0.11750 0.42130 0.21110 1.000 0.0440 calc R
H52 H Uiso -0.25540 0.47100 0.19120 1.000 0.0440 calc R
H71 H Uiso -0.11440 0.55530 -0.00830 1.000 0.0310 calc R
H81 H Uiso -0.12320 0.33230 0.08020 1.000 0.0490 calc R
H82 H Uiso -0.23110 0.38540 0.01800 1.000 0.0490 calc R
H91 H Uiso -0.09970 0.36880 -0.10700 1.000 0.0560 calc R
H92 H Uiso -0.11200 0.24290 -0.06050 1.000 0.0560 calc R
H101 H Uiso 0.08540 0.26750 0.00850 1.000 0.0450 calc R
H102 H Uiso 0.10170 0.28290 -0.09620 1.000 0.0450 calc R
H111 H Uiso 0.20810 0.43330 -0.01270 1.000 0.0400 calc R
H112 H Uiso 0.11110 0.48580 -0.08350 1.000 0.0400 calc R
H121 H Uiso 0.21950 0.75400 0.12130 1.000 0.0320 calc R
H131 H Uiso 0.26470 0.64380 -0.00020 1.000 0.0330 calc R
H141 H Uiso 0.51560 0.72700 0.00780 1.000 0.0500 calc R
H142 H Uiso 0.45920 0.64610 -0.06890 1.000 0.0500 calc R
H151 H Uiso 0.51580 0.48210 -0.00370 1.000 0.0540 calc R
H152 H Uiso 0.62080 0.56590 0.03760 1.000 0.0540 calc R
H161 H Uiso 0.46560 0.43740 0.13710 1.000 0.0360 calc R
H171 H Uiso 0.44400 0.55940 0.25210 1.000 0.0350 calc R
H181 H Uiso 0.57610 0.72980 0.14990 1.000 0.0530 calc R
H182 H Uiso 0.54260 0.74280 0.25260 1.000 0.0530 calc R
H191 H Uiso 0.43240 0.86950 0.14430 1.000 0.0490 calc R
H192 H Uiso 0.35540 0.81800 0.22620 1.000 0.0490 calc R

loop_
_atom_type_symbol
_atom_type_description
_atom_type_scat_dispersion_real
_atom_type_scat_dispersion_imag
_atom_type_scat_source
Rh Rh -1.1178 0.9187 'International Tables Vol C Tables 4.2.6.8 and 6.1.1.4'
N N 0.0061 0.0033 'International Tables Vol C Tables 4.2.6.8 and 6.1.1.4'
Cl Cl 0.1484 0.1585 'International Tables Vol C Tables 4.2.6.8 and 6.1.1.4'
H H 0.0000 0.0000 'International Tables Vol C Tables 4.2.6.8 and 6.1.1.4'
C C 0.0033 0.0016 'International Tables Vol C Tables 4.2.6.8 and 6.1.1.4'

loop_
_geom_angle_atom_site_label_1
_geom_angle_atom_site_label_2
_geom_angle_atom_site_label_3
_geom_angle
_geom_angle_publ_flag
Cl Rh C1 85.91(6) yes
Cl Rh C12 155.01(6) yes
Cl Rh C13 166.25(6) yes
Cl Rh C16 92.79(6) yes
Cl Rh C17 92.70(6) yes
C1 Rh C12 93.39(9) yes
C1 Rh C13 94.05(8) yes
C1 Rh C16 158.34(9) yes
C1 Rh C17 166.00(8) yes
C12 Rh C13 38.74(8) yes
C12 Rh C16 96.70(8) yes
C12 Rh C17 82.00(8) yes
C13 Rh C16 82.17(9) yes
C13 Rh C17 90.58(8) yes
C16 Rh C17 35.58(9) yes
C1 N1 C2 125.69(17) yes
C1 N1 C6 113.18(17) yes
C2 N1 C6 118.52(17) yes
C1 N2 C7 113.46(18) yes
C1 N2 C11 126.29(18) yes
C7 N2 C11 120.04(18) yes
Rh C1 N1 127.26(15) yes
Rh C1 N2 124.61(15) yes
N1 C1 N2 107.90(17) yes
N1 C2 C3 110.14(18) yes
C2 C3 C4 110.5(2) no
C3 C4 C5 110.64(19) no
C4 C5 C6 110.4(2) no
N1 C6 C5 108.97(17) yes
N1 C6 C7 101.57(16) yes
C5 C6 C7 117.12(19) no
N2 C7 C6 101.90(17) yes
N2 C7 C8 109.36(18) yes
C6 C7 C8 119.3(2) no
C7 C8 C9 111.0(2) no
C8 C9 C10 110.8(2) no
C9 C10 C11 110.9(2) no
N2 C11 C10 110.23(18) yes
Rh C12 C13 71.46(13) yes
Rh C12 C19 108.96(14) yes
C13 C12 C19 126.6(2) no
Rh C13 C12 69.80(12) yes
Rh C13 C14 112.82(17) yes
C12 C13 C14 124.4(2) no
C13 C14 C15 114.1(2) no
C14 C15 C16 115.0(2) no
Rh C16 C15 107.36(15) yes
Rh C16 C17 73.38(13) yes
C15 C16 C17 126.8(2) no
Rh C17 C16 71.05(13) yes
Rh C17 C18 109.75(17) yes
C16 C17 C18 122.9(2) no
C17 C18 C19 113.2(2) no
C12 C19 C18 114.9(2) no
N1 C2 H21 109.68 no
N1 C2 H22 109.64 no
C3 C2 H21 109.62 no
C3 C2 H22 109.63 no
H21 C2 H22 108.11 no
C2 C3 H31 109.59 no
C2 C3 H32 109.50 no
C4 C3 H31 109.53 no
C4 C3 H32 109.54 no
H31 C3 H32 108.10 no
C3 C4 H41 109.50 no
C3 C4 H42 109.48 no
C5 C4 H41 109.50 no
C5 C4 H42 109.55 no
H41 C4 H42 108.13 no
C4 C5 H51 109.62 no
C4 C5 H52 109.57 no
C6 C5 H51 109.57 no
C6 C5 H52 109.56 no
H51 C5 H52 108.08 no
N1 C6 H16 109.56 no
C5 C6 H16 109.60 no
C7 C6 H16 109.61 no
N2 C7 H71 108.60 no
C6 C7 H71 108.62 no
C8 C7 H71 108.60 no
C7 C8 H81 109.37 no
C7 C8 H82 109.43 no
C9 C8 H81 109.44 no
C9 C8 H82 109.47 no
H81 C8 H82 108.10 no
C8 C9 H91 109.42 no
C8 C9 H92 109.50 no
C10 C9 H91 109.51 no
C10 C9 H92 109.48 no
H91 C9 H92 108.05 no
C9 C10 H101 109.51 no
C9 C10 H102 109.46 no
C11 C10 H101 109.40 no
C11 C10 H102 109.45 no
H101 C10 H102 108.02 no
N2 C11 H111 109.59 no
N2 C11 H112 109.61 no
C10 C11 H111 109.67 no
C10 C11 H112 109.59 no
H111 C11 H112 108.12 no
Rh C12 H121 89.59 no
C13 C12 H121 116.75 no
C19 C12 H121 116.63 no
Rh C13 H131 87.40 no
C12 C13 H131 117.86 no
C14 C13 H131 117.76 no
C13 C14 H141 108.78 no
C13 C14 H142 108.74 no
C15 C14 H141 108.71 no
C15 C14 H142 108.75 no
H141 C14 H142 107.59 no
C14 C15 H151 108.53 no
C14 C15 H152 108.54 no
C16 C15 H151 108.53 no
C16 C15 H152 108.49 no
H151 C15 H152 107.56 no
Rh C16 H161 89.20 no
C15 C16 H161 116.58 no
C17 C16 H161 116.66 no
Rh C17 H171 89.18 no
C16 C17 H171 118.58 no
C18 C17 H171 118.51 no
C17 C18 H181 108.92 no
C17 C18 H182 108.89 no
C19 C18 H181 109.02 no
C19 C18 H182 108.98 no
H181 C18 H182 107.75 no
C12 C19 H191 108.52 no
C12 C19 H192 108.56 no
C18 C19 H191 108.49 no
C18 C19 H192 108.56 no
H191 C19 H192 107.56 no

loop_
_geom_bond_atom_site_label_1
_geom_bond_atom_site_label_2
_geom_bond_distance
_geom_bond_publ_flag
Rh Cl 2.3692(7) yes
Rh C1 2.0021(19) yes
Rh C12 2.104(2) yes
Rh C13 2.126(2) yes
Rh C16 2.204(2) yes
Rh C17 2.233(2) yes
N1 C1 1.330(3) yes
N1 C2 1.457(3) yes
N1 C6 1.480(3) yes
N2 C1 1.340(3) yes
N2 C7 1.473(3) yes
N2 C11 1.457(3) yes
C2 C3 1.521(3) no
C3 C4 1.528(4) no
C4 C5 1.525(4) no
C5 C6 1.524(3) no
C6 C7 1.536(3) no
C7 C8 1.525(3) no
C8 C9 1.522(4) no
C9 C10 1.528(4) no
C10 C11 1.515(3) no
C12 C13 1.403(3) no
C12 C19 1.513(4) no
C13 C14 1.514(4) no
C14 C15 1.520(4) no
C15 C16 1.507(4) no
C16 C17 1.356(3) no
C17 C18 1.504(3) no
C18 C19 1.505(4) no
C2 H21 0.9895 no
C2 H22 0.9902 no
C3 H31 0.9893 no
C3 H32 0.9904 no
C4 H41 0.9906 no
C4 H42 0.9897 no
C5 H51 0.9899 no
C5 H52 0.9908 no
C6 H16 1.0001 no
C7 H71 0.9995 no
C8 H81 0.9908 no
C8 H82 0.9901 no
C9 H91 0.9896 no
C9 H92 0.9899 no
C10 H101 0.9897 no
C10 H102 0.9896 no
C11 H111 0.9898 no
C11 H112 0.9906 no
C12 H121 0.9500 no
C13 H131 0.9505 no
C14 H141 0.9900 no
C14 H142 0.9903 no
C15 H151 0.9896 no
C15 H152 0.9907 no
C16 H161 0.9501 no
C17 H171 0.9500 no
C18 H181 0.9896 no
C18 H182 0.9906 no
C19 H191 0.9899 no
C19 H192 0.9892 no
